data_4021401
loop_
_publ_author_name
'Yuka Kobayashi'
'Fumi Morisawa'
'Kazuhiko Saigo'

_publ_contact_author_address
;
    Hongo, 7-3-1, Bunkyo, Tokyo, Japan
;
_publ_contact_author_email 'saigo@chiral.t.u-tokyo.ac.jp    '
_publ_contact_author_fax +81-3-5802-3348
_publ_contact_author_name 'Kazuhiko Saigo'
_publ_contact_author_phone +81-3-5841-7266
_publ_section_title
;
 Enantiopure O-Substituted Phenylphosphonothioic Acids:
 Chiral Recognition Ability during Salt Crystallization
 and Chiral Recognition Mechanism
;
_journal_name_full 'Journal of Organic Chemistry'
_journal_page_first 606
_journal_page_last 615
_journal_paper_doi 10.1021/jo052020v
_journal_volume 71
_journal_year 2006
_chemical_absolute_configuration rm
_chemical_formula_moiety 'C20 H24 N O2 P S '
_chemical_formula_sum 'C20 H24 N O2 P S'
_chemical_formula_weight 373.45
_chemical_name_common
;
(R)-1-Naphthylethylammonium_(Sp)-O-ethyl phenylphosphonothioate
;
_space_group_IT_number 19
_space_group_name_Hall 'P 2ac 2ab'
_space_group_name_H-M_alt 'P 21 21 21'
_symmetry_cell_setting orthorhombic
_symmetry_Int_Tables_number 19
_symmetry_space_group_name_Hall 'P 2ac 2ab'
_symmetry_space_group_name_H-M 'P 21 21 21'
_audit_creation_date 2005-11-08
_audit_creation_method 'by CrystalStructure 3.6.0'
_cell_angle_alpha 90
_cell_angle_beta 90
_cell_angle_gamma 90
_cell_formula_units_Z 4
_cell_length_a 6.7710(2)
_cell_length_b 14.1550(6)
_cell_length_c 20.3070(12)
_cell_measurement_temperature 296.1
_cell_volume 1946.3(2)
_computing_cell_refinement Unknown
_computing_data_collection Unknown
_computing_data_reduction CrystalStructure
_computing_publication_material 'CrystalStructure 3.6.0'
_computing_structure_refinement CRYSTALS
_computing_structure_solution SIR92
_diffrn_measured_fraction_theta_full 0.9510
_diffrn_measured_fraction_theta_max 0.9510
_diffrn_measurement_device_type 'Mac Science DIP-2030'
_diffrn_measurement_method 'Imageing plate (omega-scan)'
_diffrn_radiation_type 'Mo K\a'
_diffrn_radiation_wavelength 0.7107
_diffrn_reflns_av_R_equivalents 0.021
_diffrn_reflns_limit_h_max 8
_diffrn_reflns_limit_h_min 0
_diffrn_reflns_limit_k_max 17
_diffrn_reflns_limit_k_min -17
_diffrn_reflns_limit_l_max 25
_diffrn_reflns_limit_l_min -25
_diffrn_reflns_number 6690
_diffrn_reflns_theta_full 26.37
_diffrn_reflns_theta_max 26.37
_exptl_absorpt_coefficient_mu 0.261
_exptl_absorpt_correction_type none
_exptl_crystal_colour nONE
_exptl_crystal_density_diffrn 1.274
_exptl_crystal_density_method 'not measured'
_exptl_crystal_description nONE
_exptl_crystal_F_000 792.00
_exptl_crystal_size_max 0.60
_exptl_crystal_size_mid 0.30
_exptl_crystal_size_min 0.30
_refine_diff_density_max 0.33
_refine_diff_density_min -0.41
_refine_ls_extinction_method none
_refine_ls_goodness_of_fit_ref 0.710
_refine_ls_hydrogen_treatment refall
_refine_ls_number_parameters 250
_refine_ls_number_reflns 1798
_refine_ls_R_factor_gt 0.0500
_refine_ls_shift/su_max 0.0000
_refine_ls_structure_factor_coef F
_refine_ls_weighting_details 'w = 1/[0.0100Fo^2^ + 1.0000\s(Fo^2^)]'
_refine_ls_weighting_scheme calc
_refine_ls_wR_factor_ref 0.0730
_reflns_number_gt 1798
_reflns_number_total 2195
_reflns_threshold_expression F^2^>2.0\s(F^2^)
_cod_data_source_file jo052020vsi20051117_111416_06.cif
_cod_original_formula_sum 'C20 H24 N O2 P S '
_cod_database_code 4021401

loop_
_symmetry_equiv_pos_site_id
_symmetry_equiv_pos_as_xyz
1 +X,+Y,+Z
2 1/2+X,1/2-Y,-Z
3 -X,1/2+Y,1/2-Z
4 1/2-X,-Y,1/2+Z

loop_
_atom_site_label
_atom_site_type_symbol
_atom_site_fract_x
_atom_site_fract_y
_atom_site_fract_z
_atom_site_U_iso_or_equiv
_atom_site_adp_type
_atom_site_occupancy
_atom_site_symmetry_multiplicity
_atom_site_calc_flag
_atom_site_refinement_flags
S(1) S 0.2187(2) 0.03513(10) 1.04155(6) 0.0560(4) Uani 1.00 1 d .
P(2) P 0.4064(1) 0.05146(8) 0.96848(5) 0.0366(3) Uani 1.00 1 d .
O(3) O 0.4993(4) 0.1471(2) 0.9615(1) 0.0422(7) Uani 1.00 1 d .
O(4) O 0.5928(4) -0.0168(2) 0.9785(2) 0.0442(8) Uani 1.00 1 d .
N(5) N 0.3334(5) 0.3255(3) 0.9530(2) 0.0410(9) Uani 1.00 1 d .
C(6) C 0.2191(6) 0.2461(3) 0.7810(2) 0.0392(10) Uani 1.00 1 d .
C(7) C 0.3034(6) 0.0116(3) 0.8910(2) 0.0416(11) Uani 1.00 1 d .
C(8) C 0.0031(7) 0.2548(4) 0.8756(2) 0.0497(12) Uani 1.00 1 d .
C(9) C 0.3200(6) 0.3459(3) 0.8800(2) 0.0366(10) Uani 1.00 1 d .
C(10) C 0.1784(5) 0.2792(3) 0.8463(2) 0.0378(10) Uani 1.00 1 d .
C(11) C 0.3959(7) 0.2668(4) 0.7466(2) 0.0502(12) Uani 1.00 1 d .
C(12) C 0.2582(7) 0.4472(3) 0.8694(2) 0.0501(12) Uani 1.00 1 d .
C(13) C -0.1042(7) 0.1685(4) 0.7799(3) 0.0558(13) Uani 1.00 1 d .
C(14) C 0.0748(6) 0.1910(3) 0.7477(2) 0.0445(11) Uani 1.00 1 d .
C(15) C -0.1396(7) 0.1988(4) 0.8427(3) 0.060(2) Uani 1.00 1 d .
C(16) C 0.4120(8) 0.0218(3) 0.8342(2) 0.0539(13) Uani 1.00 1 d .
C(17) C 0.1135(10) 0.1601(4) 0.6829(2) 0.063(2) Uani 1.00 1 d .
C(18) C 0.4302(9) 0.2355(4) 0.6838(3) 0.064(2) Uani 1.00 1 d .
C(19) C 0.3412(9) -0.0155(4) 0.7751(3) 0.065(2) Uani 1.00 1 d .
C(20) C 0.2871(10) 0.1806(4) 0.6525(3) 0.068(2) Uani 1.00 1 d .
C(21) C 0.5613(9) -0.1171(4) 0.9866(4) 0.074(2) Uani 1.00 1 d .
C(22) C 0.1198(8) -0.0330(4) 0.8880(3) 0.067(2) Uani 1.00 1 d .
C(23) C 0.0543(10) -0.0718(5) 0.8287(3) 0.088(2) Uani 1.00 1 d .
C(24) C 0.1642(9) -0.0614(5) 0.7721(3) 0.075(2) Uani 1.00 1 d .
C(25) C 0.7397(10) -0.1638(5) 1.0081(4) 0.091(2) Uani 1.00 1 d .
H(1) H 0.4937 0.3047 0.7673 0.060 Uiso 1.00 1 c R
H(2) H 0.5514 0.2483 0.6620 0.076 Uiso 1.00 1 c R
H(3) H 0.3091 0.1600 0.6086 0.081 Uiso 1.00 1 c R
H(4) H 0.0187 0.1226 0.6603 0.076 Uiso 1.00 1 c R
H(5) H -0.2000 0.1305 0.7582 0.067 Uiso 1.00 1 c R
H(6) H -0.2607 0.1841 0.8640 0.071 Uiso 1.00 1 c R
H(7) H -0.0212 0.2748 0.9195 0.060 Uiso 1.00 1 c R
H(8) H 0.5347 0.0543 0.8351 0.065 Uiso 1.00 1 c R
H(9) H 0.4148 -0.0073 0.7356 0.078 Uiso 1.00 1 c R
H(10) H 0.1193 -0.0899 0.7324 0.090 Uiso 1.00 1 c R
H(11) H -0.0725 -0.1003 0.8266 0.105 Uiso 1.00 1 c R
H(12) H 0.0432 -0.0416 0.9267 0.081 Uiso 1.00 1 c R
H(13) H 0.4474 0.3374 0.8613 0.044 Uiso 1.00 1 c R
H(14) H 0.4587 -0.1260 1.0179 0.089 Uiso 1.00 1 c R
H(15) H 0.5222 -0.1429 0.9455 0.089 Uiso 1.00 1 c R
H(16) H 0.7388 -0.2275 0.9934 0.109 Uiso 1.00 1 c R
H(17) H 0.8525 -0.1324 0.9909 0.109 Uiso 1.00 1 c R
H(18) H 0.7441 -0.1624 1.0549 0.109 Uiso 1.00 1 c R
H(19) H 0.2100 0.3023 0.9683 0.050 Uiso 1.00 1 c R
H(20) H 0.4330 0.2796 0.9608 0.050 Uiso 1.00 1 c R
H(21) H 0.3654 0.3821 0.9758 0.050 Uiso 1.00 1 c R
H(22) H 0.2664 0.4807 0.9099 0.060 Uiso 1.00 1 c R
H(23) H 0.3432 0.4757 0.8380 0.061 Uiso 1.00 1 c R
H(24) H 0.1261 0.4489 0.8537 0.061 Uiso 1.00 1 c R

loop_
_atom_site_aniso_label
_atom_site_aniso_U_11
_atom_site_aniso_U_22
_atom_site_aniso_U_33
_atom_site_aniso_U_12
_atom_site_aniso_U_13
_atom_site_aniso_U_23
S(1) 0.0489(5) 0.0627(9) 0.0564(7) 0.0051(5) 0.0131(5) 0.0061(6)
P(2) 0.0367(4) 0.0310(5) 0.0423(5) -0.0005(4) 0.0007(4) -0.0009(4)
O(3) 0.047(1) 0.032(2) 0.047(2) -0.0028(12) -0.003(1) -0.0003(13)
O(4) 0.0375(12) 0.039(2) 0.056(2) 0.0025(12) -0.0015(13) -0.0011(13)
N(5) 0.045(2) 0.040(2) 0.038(2) 0.003(1) -0.007(2) 0.002(1)
C(6) 0.044(2) 0.035(2) 0.038(2) -0.004(2) -0.005(2) 0.000(2)
C(7) 0.044(2) 0.033(2) 0.048(3) -0.000(2) -0.000(2) -0.001(2)
C(8) 0.048(2) 0.053(3) 0.049(2) -0.011(2) 0.005(2) -0.005(2)
C(9) 0.040(2) 0.035(2) 0.035(2) -0.003(2) -0.002(2) 0.001(2)
C(10) 0.040(2) 0.034(2) 0.039(2) 0.002(2) -0.005(2) -0.000(2)
C(11) 0.049(2) 0.060(3) 0.042(2) -0.004(2) 0.002(2) -0.005(2)
C(12) 0.061(2) 0.036(2) 0.054(3) -0.003(2) -0.009(2) 0.006(2)
C(13) 0.056(2) 0.052(3) 0.059(3) -0.016(2) -0.010(2) -0.008(2)
C(14) 0.054(2) 0.037(2) 0.042(2) -0.004(2) -0.008(2) -0.002(2)
C(15) 0.054(2) 0.057(3) 0.068(3) -0.011(2) 0.003(2) -0.008(3)
C(16) 0.066(2) 0.048(3) 0.048(3) -0.001(3) -0.004(2) -0.001(2)
C(17) 0.083(3) 0.059(3) 0.048(3) -0.002(3) -0.012(3) -0.014(2)
C(18) 0.075(3) 0.067(4) 0.049(3) 0.002(3) 0.003(2) -0.007(2)
C(19) 0.084(3) 0.064(4) 0.047(3) 0.013(3) -0.008(3) -0.015(2)
C(20) 0.096(4) 0.068(4) 0.039(2) -0.003(4) -0.001(3) -0.009(2)
C(21) 0.067(3) 0.039(3) 0.115(5) 0.007(3) -0.014(3) -0.001(3)
C(22) 0.055(3) 0.082(4) 0.065(3) -0.027(3) -0.003(2) -0.009(3)
C(23) 0.077(4) 0.097(5) 0.088(5) -0.023(4) -0.027(3) -0.035(4)
C(24) 0.088(4) 0.070(4) 0.066(4) 0.015(3) -0.031(3) -0.025(3)
C(25) 0.081(4) 0.046(4) 0.146(7) 0.023(3) -0.025(4) 0.002(4)

loop_
_atom_type_symbol
_atom_type_description
_atom_type_scat_dispersion_real
_atom_type_scat_dispersion_imag
_atom_type_scat_source
C C 0.003 0.002
;
International Tables for Crystallography
(1992, Vol. C, Tables 4.2.6.8 and 6.1.1.4)
;
H H 0.000 0.000
;
International Tables for Crystallography
(1992, Vol. C, Table 6.1.1.4)
;
N N 0.006 0.003
;
International Tables for Crystallography
(1992, Vol. C, Tables 4.2.6.8 and 6.1.1.4)
;
O O 0.011 0.006
;
International Tables for Crystallography
(1992, Vol. C, Tables 4.2.6.8 and 6.1.1.4)
;
P P 0.102 0.094
;
International Tables for Crystallography
(1992, Vol. C, Tables 4.2.6.8 and 6.1.1.4)
;
S S 0.125 0.123
;
International Tables for Crystallography
(1992, Vol. C, Tables 4.2.6.8 and 6.1.1.4)
;

loop_
_geom_angle_atom_site_label_1
_geom_angle_atom_site_label_2
_geom_angle_atom_site_label_3
_geom_angle
S(1) P(2) O(3) 116.6353
S(1) P(2) O(4) 110.0253
S(1) P(2) C(7) 111.7105
O(4) P(2) O(3) 103.0389
C(7) P(2) O(3) 111.1411
C(7) P(2) O(4) 103.0531
P(2) O(4) C(21) 119.3602
P(2) C(7) C(22) 121.4294
P(2) C(7) C(16) 119.3272
O(4) C(21) C(25) 111.1383
N(5) C(9) C(10) 111.2520
N(5) C(9) C(12) 109.7110
C(6) C(10) C(9) 120.0827
C(6) C(10) C(8) 118.9975
C(11) C(6) C(10) 123.4483
C(14) C(6) C(10) 119.1487
C(14) C(6) C(11) 117.3940
C(6) C(11) C(18) 122.3620
C(6) C(14) C(13) 119.5745
C(6) C(14) C(17) 119.0634
C(22) C(7) C(16) 119.1813
C(7) C(16) C(19) 119.8625
C(7) C(22) C(23) 119.8751
C(8) C(10) C(9) 120.7571
C(15) C(8) C(10) 121.8082
C(8) C(15) C(13) 119.7092
C(12) C(9) C(10) 110.7064
C(11) C(18) C(20) 119.1313
C(15) C(13) C(14) 120.7406
C(13) C(14) C(17) 121.3615
C(14) C(17) C(20) 121.1820
C(16) C(19) C(24) 121.2900
C(17) C(20) C(18) 120.8386
C(19) C(24) C(23) 119.2052
C(22) C(23) C(24) 120.4663
O(4) C(21) H(14) 108.3873
O(4) C(21) H(15) 108.6015
H(20) N(5) C(9) 109.6185
N(5) C(9) H(13) 108.2341
H(19) N(5) C(9) 109.4903
H(21) N(5) C(9) 109.3069
H(20) N(5) H(19) 109.4725
H(21) N(5) H(19) 109.4669
H(21) N(5) H(20) 109.4721
C(6) C(11) H(1) 119.1303
C(7) C(16) H(8) 120.1174
C(7) C(22) H(12) 120.5433
H(7) C(8) C(10) 118.7574
H(7) C(8) C(15) 119.4163
C(8) C(15) H(6) 119.7306
H(13) C(9) C(10) 108.4488
H(13) C(9) C(12) 108.4012
C(9) C(12) H(22) 109.5621
C(9) C(12) H(23) 109.3554
C(9) C(12) H(24) 109.4926
H(1) C(11) C(18) 118.4977
C(11) C(18) H(2) 121.2416
H(23) C(12) H(22) 109.4715
H(24) C(12) H(22) 109.4661
H(24) C(12) H(23) 109.4797
H(5) C(13) C(14) 119.9634
H(5) C(13) C(15) 119.2756
C(13) C(15) H(6) 120.5357
C(14) C(17) H(4) 119.7688
H(8) C(16) C(19) 120.0197
C(16) C(19) H(9) 119.8963
H(4) C(17) C(20) 119.0168
C(17) C(20) H(3) 119.7427
H(2) C(18) C(20) 119.5760
C(18) C(20) H(3) 119.3460
H(9) C(19) C(24) 118.7826
C(19) C(24) H(10) 121.3705
H(14) C(21) C(25) 110.4089
H(15) C(21) C(25) 108.8127
C(21) C(25) H(16) 109.5190
C(21) C(25) H(17) 110.3227
C(21) C(25) H(18) 108.5620
H(15) C(21) H(14) 109.4588
H(12) C(22) C(23) 119.4048
C(22) C(23) H(11) 119.5551
H(11) C(23) C(24) 119.7141
C(23) C(24) H(10) 119.2952
H(17) C(25) H(16) 109.4691
H(18) C(25) H(16) 109.4733
H(18) C(25) H(17) 109.4765

loop_
_geom_bond_atom_site_label_1
_geom_bond_atom_site_label_2
_geom_bond_distance
S(1) P(2) 1.9673
P(2) O(3) 1.4990
P(2) O(4) 1.6024
P(2) C(7) 1.8118
O(4) C(21) 1.4453
N(5) C(9) 1.5138
C(6) C(10) 1.4346
C(6) C(11) 1.4168
C(6) C(14) 1.4212
C(7) C(16) 1.3750
C(7) C(22) 1.3958
C(8) C(10) 1.3717
C(8) C(15) 1.4170
C(9) C(10) 1.5092
C(9) C(12) 1.5084
C(11) C(18) 1.3692
C(13) C(14) 1.4134
C(13) C(15) 1.3674
C(14) C(17) 1.4115
C(16) C(19) 1.3967
C(17) C(20) 1.3592
C(18) C(20) 1.3952
C(19) C(24) 1.3649
C(21) C(25) 1.4443
C(22) C(23) 1.3953
C(23) C(24) 1.3776
N(5) H(19) 0.9500
N(5) H(20) 0.9500
N(5) H(21) 0.9501
C(8) H(7) 0.9500
C(9) H(13) 0.9500
C(11) H(1) 0.9501
C(12) H(22) 0.9501
C(12) H(23) 0.9500
C(12) H(24) 0.9500
C(13) H(5) 0.9500
C(15) H(6) 0.9500
C(16) H(8) 0.9500
C(17) H(4) 0.9501
C(18) H(2) 0.9501
C(19) H(9) 0.9500
C(20) H(3) 0.9500
C(21) H(14) 0.9500
C(21) H(15) 0.9499
C(22) H(12) 0.9500
C(23) H(11) 0.9500
C(24) H(10) 0.9500
C(25) H(16) 0.9500
C(25) H(17) 0.9500
C(25) H(18) 0.9500

loop_
_geom_contact_atom_site_label_1
_geom_contact_atom_site_label_2
_geom_contact_distance
_geom_contact_site_symmetry_2
S(1) O(3) 2.9600 .
S(1) O(4) 2.9321 .
S(1) C(7) 3.1289 .
S(1) C(21) 3.3567 .
S(1) C(22) 3.3321 .
P(2) C(16) 2.7593 .
P(2) C(21) 2.6321 .
P(2) C(22) 2.8050 .
O(3) O(4) 2.4287 .
O(3) N(5) 2.7698 .
O(3) C(7) 2.7365 .
O(3) C(9) 3.4837 .
O(3) C(15) 3.5120 65501
O(3) C(16) 3.1904 .
O(4) C(7) 2.6761 .
O(4) C(16) 3.2222 .
O(4) C(25) 2.3834 .
N(5) C(8) 2.9115 .
N(5) C(10) 2.4951 .
N(5) C(12) 2.4713 .
C(6) C(8) 2.4181 .
C(6) C(9) 2.5507 .
C(6) C(12) 3.3755 .
C(6) C(13) 2.4496 .
C(6) C(15) 2.8145 .
C(6) C(17) 2.4416 .
C(6) C(18) 2.4411 .
C(6) C(20) 2.8069 .
C(7) C(19) 2.3987 .
C(7) C(21) 3.1848 .
C(7) C(23) 2.4157 .
C(7) C(24) 2.7904 .
C(8) C(9) 2.5053 .
C(8) C(12) 3.2273 .
C(8) C(13) 2.4079 .
C(8) C(14) 2.7923 .
C(9) C(11) 2.9766 .
C(10) C(11) 2.5112 .
C(10) C(12) 2.4825 .
C(10) C(13) 2.8178 .
C(10) C(14) 2.4625 .
C(10) C(15) 2.4369 .
C(11) C(14) 2.4249 .
C(11) C(17) 2.7589 .
C(11) C(19) 3.5855 65603
C(11) C(20) 2.3836 .
C(13) C(17) 2.4631 .
C(14) C(15) 2.4173 .
C(14) C(18) 2.8056 .
C(14) C(19) 3.4791 .
C(14) C(20) 2.4138 .
C(15) O(3) 3.5120 45501
C(16) C(22) 2.3897 .
C(16) C(23) 2.7625 .
C(16) C(24) 2.4070 .
C(17) C(18) 2.3955 .
C(17) C(19) 3.4731 .
C(19) C(11) 3.5855 64603
C(19) C(22) 2.7515 .
C(19) C(23) 2.3656 .
C(22) C(24) 2.4071 .
S(1) H(3) 3.0848 55504
S(1) H(12) 2.8334 .
S(1) H(14) 2.8415 .
S(1) H(17) 3.5819 45501
P(2) H(8) 2.8440 .
P(2) H(12) 2.9159 .
P(2) H(14) 2.7286 .
P(2) H(15) 2.8991 .
P(2) H(20) 3.2380 .
O(3) H(6) 2.6145 65501
O(3) H(8) 2.8929 .
O(3) H(13) 3.3944 .
O(3) H(19) 2.9467 .
O(3) H(20) 1.9288 .
O(3) H(21) 3.4600 .
O(4) H(8) 3.1048 .
O(4) H(12) 3.2444 65501
O(4) H(14) 1.9641 .
O(4) H(15) 1.9666 .
O(4) H(16) 3.1568 .
O(4) H(17) 2.4154 .
O(4) H(18) 2.7755 .
N(5) H(7) 2.5967 .
N(5) H(13) 2.0234 .
N(5) H(22) 2.4076 .
N(5) H(23) 3.1596 .
N(5) H(24) 3.0149 .
C(6) H(1) 2.0544 .
C(6) H(2) 3.3017 .
C(6) H(4) 3.3009 .
C(6) H(5) 3.3082 .
C(6) H(7) 3.2752 .
C(6) H(10) 3.2726 55603
C(6) H(11) 3.2370 55603
C(6) H(13) 2.5923 .
C(6) H(23) 3.5503 .
C(6) H(24) 3.2887 .
C(7) H(8) 2.0259 .
C(7) H(9) 3.2544 .
C(7) H(11) 3.2706 .
C(7) H(12) 2.0491 .
C(7) H(14) 3.3982 .
C(7) H(15) 2.8647 .
C(8) H(5) 3.2655 .
C(8) H(6) 2.0605 .
C(8) H(10) 3.2146 55603
C(8) H(13) 3.2406 .
C(8) H(19) 2.4415 .
C(8) H(20) 3.4045 .
C(8) H(24) 2.9057 .
C(9) H(1) 2.6384 .
C(9) H(7) 2.6446 .
C(9) H(19) 2.0380 .
C(9) H(20) 2.0395 .
C(9) H(21) 2.0360 .
C(9) H(22) 2.0341 .
C(9) H(23) 2.0316 .
C(9) H(24) 2.0332 .
C(10) H(1) 2.6951 .
C(10) H(6) 3.2833 .
C(10) H(7) 2.0094 .
C(10) H(10) 3.1707 55603
C(10) H(13) 2.0218 .
C(10) H(19) 2.5078 .
C(10) H(20) 2.8941 .
C(10) H(21) 3.2619 .
C(10) H(22) 3.1860 .
C(10) H(23) 3.0014 .
C(10) H(24) 2.4324 .
C(11) H(2) 2.0315 .
C(11) H(3) 3.2379 .
C(11) H(5) 3.3565 65501
C(11) H(6) 3.5301 65501
C(11) H(9) 3.4644 65603
C(11) H(11) 3.2466 55603
C(11) H(13) 2.5590 .
C(11) H(23) 3.5093 .
C(12) H(1) 3.3033 .
C(12) H(4) 3.1699 55603
C(12) H(7) 3.2506 .
C(12) H(9) 3.1419 65603
C(12) H(10) 3.3298 55603
C(12) H(13) 2.0205 .
C(12) H(19) 2.8889 .
C(12) H(20) 3.2359 .
C(12) H(21) 2.4590 .
C(13) H(1) 3.3460 45501
C(13) H(2) 3.5280 45501
C(13) H(4) 2.6466 .
C(13) H(6) 2.0229 .
C(13) H(7) 3.2589 .
C(13) H(8) 3.1384 45501
C(13) H(10) 3.4309 55603
C(14) H(1) 3.2852 .
C(14) H(3) 3.2697 .
C(14) H(4) 2.0559 .
C(14) H(5) 2.0595 .
C(14) H(6) 3.2789 .
C(14) H(10) 3.3927 55603
C(14) H(11) 3.3173 55603
C(15) H(1) 3.2795 45501
C(15) H(5) 2.0106 .
C(15) H(7) 2.0574 .
C(15) H(8) 3.0115 45501
C(15) H(10) 3.3606 55603
C(15) H(13) 3.4369 45501
C(16) H(5) 3.4130 65501
C(16) H(6) 3.2494 65501
C(16) H(9) 2.0435 .
C(16) H(10) 3.2705 .
C(16) H(12) 3.2516 .
C(16) H(15) 3.3317 .
C(17) H(2) 3.2452 .
C(17) H(3) 2.0077 .
C(17) H(5) 2.6504 .
C(17) H(9) 3.3051 .
C(17) H(11) 3.4078 55603
C(17) H(14) 3.4190 55404
C(17) H(18) 3.5520 55404
C(17) H(24) 3.4816 54603
C(18) H(1) 2.0047 .
C(18) H(3) 2.0367 .
C(18) H(4) 3.2471 .
C(18) H(5) 3.2814 65501
C(18) H(9) 3.5956 .
C(18) H(11) 3.3631 55603
C(18) H(15) 3.1553 65603
C(18) H(18) 3.5763 65404
C(19) H(1) 2.9102 64603
C(19) H(8) 2.0447 .
C(19) H(10) 2.0287 .
C(19) H(11) 3.2226 .
C(19) H(23) 3.1383 64603
C(20) H(1) 3.2367 .
C(20) H(2) 2.0391 .
C(20) H(4) 2.0007 .
C(20) H(9) 3.2664 .
C(20) H(11) 3.4511 55603
C(20) H(14) 3.2915 55404
C(20) H(15) 3.4442 65603
C(20) H(16) 3.2407 65603
C(21) H(3) 3.5765 55504
C(21) H(4) 3.5698 55504
C(21) H(16) 1.9762 .
C(21) H(17) 1.9854 .
C(21) H(18) 1.9652 .
C(22) H(8) 3.2518 .
C(22) H(10) 3.2599 .
C(22) H(11) 2.0389 .
C(22) H(15) 3.3479 .
C(22) H(17) 3.1016 45501
C(23) H(9) 3.2193 .
C(23) H(10) 2.0202 .
C(23) H(12) 2.0374 .
C(24) H(1) 3.0981 64603
C(24) H(2) 3.5713 64603
C(24) H(4) 3.5921 .
C(24) H(8) 3.2583 .
C(24) H(9) 2.0035 .
C(24) H(11) 2.0243 .
C(24) H(12) 3.2581 .
C(24) H(24) 3.2259 54603
C(25) H(3) 3.4566 64603
C(25) H(4) 3.5997 55504
C(25) H(12) 3.1533 65501
C(25) H(14) 1.9863 .
C(25) H(15) 1.9681 .
H(1) C(13) 3.3460 65501
H(1) C(15) 3.2795 65501
H(1) C(19) 2.9102 65603
H(1) C(24) 3.0981 65603
H(2) C(13) 3.5280 65501
H(2) C(24) 3.5713 65603
H(3) S(1) 3.0848 55404
H(3) C(21) 3.5765 55404
H(3) C(25) 3.4566 65603
H(4) C(12) 3.1699 54603
H(4) C(21) 3.5698 55404
H(4) C(25) 3.5997 55404
H(5) C(11) 3.3565 45501
H(5) C(16) 3.4130 45501
H(5) C(18) 3.2814 45501
H(6) O(3) 2.6145 45501
H(6) C(11) 3.5301 45501
H(6) C(16) 3.2494 45501
H(8) C(13) 3.1384 65501
H(8) C(15) 3.0115 65501
H(9) C(11) 3.4644 64603
H(9) C(12) 3.1419 64603
H(10) C(6) 3.2726 54603
H(10) C(8) 3.2146 54603
H(10) C(10) 3.1707 54603
H(10) C(12) 3.3298 54603
H(10) C(13) 3.4309 54603
H(10) C(14) 3.3927 54603
H(10) C(15) 3.3606 54603
H(11) C(6) 3.2370 54603
H(11) C(11) 3.2466 54603
H(11) C(14) 3.3173 54603
H(11) C(17) 3.4078 54603
H(11) C(18) 3.3631 54603
H(11) C(20) 3.4511 54603
H(12) O(4) 3.2444 45501
H(12) C(25) 3.1533 45501
H(13) C(15) 3.4369 65501
H(14) C(17) 3.4190 55504
H(14) C(20) 3.2915 55504
H(15) C(18) 3.1553 64603
H(15) C(20) 3.4442 64603
H(16) C(20) 3.2407 64603
H(17) S(1) 3.5819 65501
H(17) C(22) 3.1016 65501
H(18) C(17) 3.5520 55504
H(18) C(18) 3.5763 65504
H(23) C(19) 3.1383 65603
H(24) C(17) 3.4816 55603
H(24) C(24) 3.2259 55603

loop_
_cod_changelog_entry_id
_cod_changelog_entry_author
_cod_changelog_entry_date
_cod_changelog_entry_text
1 'Vaitkus, Antanas' 2024-11-16T00:18:53+02:00
;
 Replaced the '\/Y' character sequence with the backslash character ('\')
 in multiple data values.
;
